data_4032445
loop_
_publ_author_name
'Ortiz, Adrian'
'Soumeillant, Maxime'
'Savage, Scott A.'
'Strotman, Neil A.'
'Haley, Matthew'
'Benkovics, Tamas'
'Nye, Jeffrey'
'Xu, Zhongmin'
'Tan, Yichen'
'Ayers, Sloan'
'Gao, Qi'
'Kiau, Susanne'

_publ_section_title
;
 Synthesis of HIV-Maturation Inhibitor BMS-955176 from Betulin by an
 Enabling Oxidation Strategy.
;
_journal_issue 9
_journal_name_full 'The Journal of organic chemistry'
_journal_page_first 4958
_journal_page_last 4963
_journal_paper_doi 10.1021/acs.joc.7b00438
_journal_volume 82
_journal_year 2017
_chemical_formula_sum 'C38 H53 N O4'
_chemical_formula_weight 587.81
_chemical_name_systematic
;
 ?
;
_space_group_crystal_system tetragonal
_space_group_IT_number 96
_space_group_name_Hall 'P 4nw 2abw'
_space_group_name_H-M_alt 'P 43 21 2'
_symmetry_space_group_name_Hall 'P 4nw 2abw'
_symmetry_space_group_name_H-M 'P 43 21 2'
_atom_sites_solution_hydrogens mixed
_audit_creation_method SHELXL-2013
_cell_angle_alpha 90
_cell_angle_beta 90
_cell_angle_gamma 90
_cell_formula_units_Z 8
_cell_length_a 10.9331(2)
_cell_length_b 10.9331(2)
_cell_length_c 54.6630(10)
_cell_measurement_reflns_used 53542
_cell_measurement_temperature 296(2)
_cell_measurement_theta_max 60.568
_cell_measurement_theta_min 4.123
_cell_volume 6534.0(2)
_computing_cell_refinement APEX2
_computing_data_collection APEX2
_computing_data_reduction APEX2
_computing_molecular_graphics Mercury
_computing_publication_material Mercury
_computing_structure_refinement 'SHELXL-2013 (Sheldrick, 2013)'
_computing_structure_solution APEX2
_diffrn_ambient_temperature 296(2)
_diffrn_detector_area_resol_mean 0.9
_diffrn_measured_fraction_theta_full 0.833
_diffrn_measured_fraction_theta_max 0.989
_diffrn_measurement_device_type 'Bruker Apex'
_diffrn_measurement_method strategy
_diffrn_radiation_type CuK\a
_diffrn_radiation_wavelength 1.54178
_diffrn_reflns_av_R_equivalents 0.0201
_diffrn_reflns_av_unetI/netI 0.0089
_diffrn_reflns_Laue_measured_fraction_full 0.833
_diffrn_reflns_Laue_measured_fraction_max 0.989
_diffrn_reflns_limit_h_max 11
_diffrn_reflns_limit_h_min -12
_diffrn_reflns_limit_k_max 10
_diffrn_reflns_limit_k_min -12
_diffrn_reflns_limit_l_max 56
_diffrn_reflns_limit_l_min -61
_diffrn_reflns_number 53542
_diffrn_reflns_point_group_measured_fraction_full 0.824
_diffrn_reflns_point_group_measured_fraction_max 0.988
_diffrn_reflns_theta_full 67.679
_diffrn_reflns_theta_max 60.568
_diffrn_reflns_theta_min 4.123
_diffrn_source 'rotating anode micro-source'
_exptl_absorpt_coefficient_mu 0.593
_exptl_crystal_colour colorless
_exptl_crystal_density_diffrn 1.195
_exptl_crystal_density_method 'not measured'
_exptl_crystal_description plate
_exptl_crystal_F_000 2560
_exptl_crystal_size_max 0.200
_exptl_crystal_size_mid 0.200
_exptl_crystal_size_min 0.140
_refine_diff_density_max 0.379
_refine_diff_density_min -0.375
_refine_diff_density_rms 0.141
_refine_ls_abs_structure_details
;
 Flack x determined using 1921 quotients [(I+)-(I-)]/[(I+)+(I-)]
 (Parsons and Flack (2004), Acta Cryst. A60, s61).
;
_refine_ls_abs_structure_Flack 0.00(2)
_refine_ls_extinction_coef 0.0040(3)
_refine_ls_extinction_expression Fc^*^=kFc[1+0.001xFc^2^\l^3^/sin(2\q)]^-1/4^
_refine_ls_extinction_method SHELXL
_refine_ls_goodness_of_fit_ref 1.124
_refine_ls_hydrogen_treatment mixed
_refine_ls_matrix_type full
_refine_ls_number_parameters 420
_refine_ls_number_reflns 4882
_refine_ls_number_restraints 21
_refine_ls_restrained_S_all 1.122
_refine_ls_R_factor_all 0.0376
_refine_ls_R_factor_gt 0.0329
_refine_ls_shift/su_max 0.020
_refine_ls_shift/su_mean 0.002
_refine_ls_structure_factor_coef Fsqd
_refine_ls_weighting_details 'w=1/[\s^2^(Fo^2^)+(0.0626P)^2^+0.7963P] where P=(Fo^2^+2Fc^2^)/3'
_refine_ls_weighting_scheme calc
_refine_ls_wR_factor_gt 0.0902
_refine_ls_wR_factor_ref 0.0953
_reflns_Friedel_coverage 0.653
_reflns_Friedel_fraction_full 0.811
_reflns_Friedel_fraction_max 0.986
_reflns_number_gt 4863
_reflns_number_total 4882
_reflns_threshold_expression 'I > 2\s(I)'
_cod_data_source_file jo7b00438_si_002.cif
_cod_data_source_block p43212
_cod_depositor_comments 'Adding full bibliography for 4032445--4032446.cif.'
_cod_original_cell_volume 6534.0(3)
_cod_database_code 4032445
_shelx_space_group_comment
;
The symmetry employed for this shelxl refinement is uniquely defined
by the following loop, which should always be used as a source of
symmetry information in preference to the above space-group names.
They are only intended as comments.
;
_shelx_estimated_absorpt_t_min 0.891
_shelx_estimated_absorpt_t_max 0.922
_shelxl_version_number 2013-4

loop_
_space_group_symop_operation_xyz
'x, y, z'
'-y+1/2, x+1/2, z+3/4'
'y+1/2, -x+1/2, z+1/4'
'x+1/2, -y+1/2, -z+1/4'
'-x+1/2, y+1/2, -z+3/4'
'-x, -y, z+1/2'
'y, x, -z'
'-y, -x, -z+1/2'

loop_
_atom_site_label
_atom_site_type_symbol
_atom_site_fract_x
_atom_site_fract_y
_atom_site_fract_z
_atom_site_U_iso_or_equiv
_atom_site_adp_type
_atom_site_occupancy
_atom_site_site_symmetry_order
_atom_site_calc_flag
_atom_site_refinement_flags_posn
_atom_site_refinement_flags_adp
_atom_site_refinement_flags_occupancy
_atom_site_disorder_assembly
_atom_site_disorder_group
O1 O 1.18669(15) 0.19437(16) 0.02794(3) 0.0532(4) Uani 1 1 d . . . . .
H1C H 1.2222 0.1422 0.0198 0.080 Uiso 1 1 calc R U . . .
O2 O 0.85588(18) 1.43121(17) 0.17334(3) 0.0614(5) Uani 1 1 d . . . . .
O3 O 0.65029(19) 1.44095(17) 0.17176(3) 0.0616(5) Uani 1 1 d . . . . .
O4 O 1.00448(14) 0.26666(15) -0.00139(3) 0.0495(4) Uani 1 1 d . . . . .
N1 N 1.06507(18) 0.15967(19) 0.03127(4) 0.0500(5) Uani 1 1 d . . . . .
H1B H 1.0462 0.1076 0.0424 0.060 Uiso 1 1 calc R U . . .
C1 C 0.76885(19) 0.61657(18) 0.06344(3) 0.0320(4) Uani 1 1 d . . . . .
H1A H 0.6845 0.5986 0.0683 0.038 Uiso 1 1 calc R U . . .
C2 C 0.9776(2) 0.20769(19) 0.01699(4) 0.0404(5) Uani 1 1 d . . . . .
C3 C 0.8448(2) 0.1778(2) 0.02374(4) 0.0423(5) Uani 1 1 d . . . . .
C4 C 0.7552(2) 0.28237(19) 0.01703(4) 0.0386(5) Uani 1 1 d . . . . .
H31 H 0.6756 0.2579 0.0237 0.046 Uiso 1 1 calc R U . . .
C5 C 0.78903(19) 0.40098(19) 0.03015(3) 0.0347(5) Uani 1 1 d . . . . .
H15 H 0.8748 0.4176 0.0261 0.042 Uiso 1 1 calc R U . . .
C6 C 0.7169(2) 0.51399(19) 0.02251(4) 0.0392(5) Uani 1 1 d . . . . .
H32 H 0.6312 0.5021 0.0264 0.047 Uiso 1 1 calc R U . . .
H33 H 0.7236 0.5247 0.0049 0.047 Uiso 1 1 calc R U . . .
C7 C 0.7636(2) 0.62946(19) 0.03538(4) 0.0399(5) Uani 1 1 d . . . . .
H34 H 0.7105 0.6974 0.0312 0.048 Uiso 1 1 calc R U . . .
H36 H 0.8448 0.6484 0.0293 0.048 Uiso 1 1 calc R U . . .
C8 C 0.80141(18) 0.73852(18) 0.07708(3) 0.0333(4) Uani 1 1 d . . . . .
C9 C 0.6970(2) 0.83037(19) 0.07251(4) 0.0356(5) Uani 1 1 d . . . . .
H51 H 0.7023 0.8600 0.0558 0.043 Uiso 1 1 calc R U . . .
H8 H 0.6192 0.7886 0.0743 0.043 Uiso 1 1 calc R U . . .
C10 C 0.70045(19) 0.93718(19) 0.08961(4) 0.0361(5) Uani 1 1 d . . . . .
H7 H 0.6551 1.0058 0.0853 0.043 Uiso 1 1 calc R U . . .
C11 C 0.76315(18) 0.94215(19) 0.11050(4) 0.0347(5) Uani 1 1 d . . . . .
C12 C 0.7623(2) 1.05937(19) 0.12458(4) 0.0371(5) Uani 1 1 d . . . . .
C13 C 0.6517(2) 1.1131(2) 0.13092(4) 0.0401(5) Uani 1 1 d . . . . .
H4 H 0.5790 1.0755 0.1263 0.048 Uiso 1 1 calc R U . . .
C14 C 0.6472(2) 1.2211(2) 0.14391(4) 0.0439(5) Uani 1 1 d . . . . .
H52 H 0.5719 1.2558 0.1477 0.053 Uiso 1 1 calc R U . . .
C15 C 0.7538(2) 1.27837(19) 0.15133(4) 0.0404(5) Uani 1 1 d . . . . .
C16 C 0.7449(2) 1.3909(2) 0.16639(4) 0.0474(6) Uani 1 1 d . . . . .
C17 C 0.8583(3) 1.5332(3) 0.19000(5) 0.0724(9) Uani 1 1 d . . . . .
H2 H 0.7992 1.5931 0.1849 0.109 Uiso 1 1 calc R U . . .
H1 H 0.9383 1.5692 0.1900 0.109 Uiso 1 1 calc R U . . .
H3 H 0.8388 1.5053 0.2062 0.109 Uiso 1 1 calc R U . . .
C18 C 0.8691(2) 1.1211(2) 0.13121(4) 0.0443(5) Uani 1 1 d . . . . .
H5 H 0.9445 1.0896 0.1264 0.053 Uiso 1 1 calc R U . . .
C19 C 0.8653(2) 1.2276(2) 0.14465(4) 0.0450(5) Uani 1 1 d . . . . .
H6 H 0.9377 1.2656 0.1493 0.054 Uiso 1 1 calc R U . . .
C20 C 0.80092(18) 0.71512(19) 0.10508(3) 0.0338(4) Uani 1 1 d . . . . .
H41 H 0.7170 0.6900 0.1088 0.041 Uiso 1 1 calc R U . . .
C21 C 0.8800(2) 0.6048(2) 0.11192(4) 0.0388(5) Uani 1 1 d . . . . .
H9 H 0.9643 0.6212 0.1075 0.047 Uiso 1 1 calc R U . . .
H40 H 0.8766 0.5924 0.1295 0.047 Uiso 1 1 calc R U . . .
C22 C 0.8371(2) 0.48960(19) 0.09904(4) 0.0378(5) Uani 1 1 d . . . . .
H10 H 0.7535 0.4723 0.1039 0.045 Uiso 1 1 calc R U . . .
H11 H 0.8876 0.4214 0.1042 0.045 Uiso 1 1 calc R U . . .
C23 C 0.84307(19) 0.50039(19) 0.07091(4) 0.0342(5) Uani 1 1 d . . . . .
C24 C 0.78331(19) 0.38318(19) 0.05855(4) 0.0352(5) Uani 1 1 d . . . . .
C25 C 0.6491(2) 0.3641(2) 0.06709(4) 0.0434(5) Uani 1 1 d . . . . .
H13 H 0.6124 0.2995 0.0577 0.065 Uiso 1 1 calc R U . . .
H12 H 0.6038 0.4383 0.0647 0.065 Uiso 1 1 calc R U . . .
H14 H 0.6483 0.3426 0.0841 0.065 Uiso 1 1 calc R U . . .
C26 C 0.7411(2) 0.2793(2) -0.01109(4) 0.0435(5) Uani 1 1 d . . . . .
H30 H 0.8024 0.3335 -0.0184 0.052 Uiso 1 1 calc R U . . .
C27 C 0.6159(2) 0.3134(3) -0.02099(5) 0.0570(7) Uani 1 1 d . . . . .
C28 C 0.5065(3) 0.2526(4) -0.00957(7) 0.0904(11) Uani 1 1 d . . . . .
H17 H 0.4878 0.2916 0.0057 0.136 Uiso 1 1 calc R U . . .
H16 H 0.5241 0.1678 -0.0068 0.136 Uiso 1 1 calc R U . . .
H18 H 0.4376 0.2597 -0.0204 0.136 Uiso 1 1 calc R U . . .
C29 C 0.6056(3) 0.3883(3) -0.03990(6) 0.0784(10) Uani 1 1 d . . . . .
H19 H 0.5290 0.4047 -0.0465 0.094 Uiso 1 1 calc R U . . .
H20 H 0.6750 0.4245 -0.0466 0.094 Uiso 1 1 calc R U . . .
C30 C 0.7730(2) 0.1439(2) -0.01780(5) 0.0529(6) Uani 1 1 d . . . . .
H22 H 0.7046 0.1056 -0.0261 0.063 Uiso 1 1 calc R U . . .
H21 H 0.8435 0.1415 -0.0286 0.063 Uiso 1 1 calc R U . . .
C31 C 0.8011(2) 0.0768(2) 0.00608(5) 0.0534(6) Uani 1 1 d . . . . .
H23 H 0.8645 0.0160 0.0036 0.064 Uiso 1 1 calc R U . . .
H29 H 0.7285 0.0366 0.0124 0.064 Uiso 1 1 calc R U . . .
C32 C 0.8274(2) 0.1520(2) 0.05094(4) 0.0466(6) Uani 1 1 d . . . . .
H26 H 0.8821 0.0866 0.0559 0.056 Uiso 1 1 calc R U . . .
H27 H 0.7442 0.1250 0.0538 0.056 Uiso 1 1 calc R U . . .
C33 C 0.8533(2) 0.2658(2) 0.06636(4) 0.0434(5) Uani 1 1 d . . . . .
H25 H 0.9404 0.2827 0.0657 0.052 Uiso 1 1 calc R U . . .
H24 H 0.8329 0.2477 0.0832 0.052 Uiso 1 1 calc R U . . .
C34 C 0.9790(2) 0.5112(2) 0.06329(4) 0.0386(5) Uani 1 1 d D . . . .
H34A H 1.032(3) 0.538(4) 0.0767(5) 0.030(11) Uiso 0.59(6) 1 d D . P A 1
H34B H 0.981(4) 0.553(4) 0.0475(5) 0.031(12) Uiso 0.59(6) 1 d D . P A 1
H34C H 1.016(3) 0.435(2) 0.0579(10) 0.036(13) Uiso 0.59(6) 1 d D . P A 1
H34D H 1.015(4) 0.589(3) 0.0685(9) 0.017(15) Uiso 0.41(6) 1 d D . P A 2
H34E H 0.999(6) 0.485(7) 0.0468(6) 0.040(18) Uiso 0.41(6) 1 d D . P A 2
H34F H 1.028(4) 0.451(4) 0.0721(10) 0.021(16) Uiso 0.41(6) 1 d D . P A 2
C35 C 0.82435(19) 0.8293(2) 0.12152(4) 0.0384(5) Uani 1 1 d . . . . .
C36 C 0.9615(2) 0.8487(2) 0.12715(5) 0.0534(6) Uani 1 1 d . . . . .
H44 H 1.0027 0.8756 0.1126 0.080 Uiso 1 1 calc R U . . .
H43 H 0.9967 0.7730 0.1326 0.080 Uiso 1 1 calc R U . . .
H42 H 0.9702 0.9094 0.1397 0.080 Uiso 1 1 calc R U . . .
C37 C 0.7608(2) 0.8069(2) 0.14643(4) 0.0498(6) Uani 1 1 d . . . . .
H45 H 0.7740 0.8761 0.1569 0.075 Uiso 1 1 calc R U . . .
H46 H 0.7945 0.7350 0.1539 0.075 Uiso 1 1 calc R U . . .
H47 H 0.6747 0.7957 0.1439 0.075 Uiso 1 1 calc R U . . .
C38 C 0.9204(2) 0.7987(2) 0.06811(4) 0.0394(5) Uani 1 1 d . . . . .
H48 H 0.9226 0.7975 0.0506 0.059 Uiso 1 1 calc R U . . .
H50 H 0.9893 0.7544 0.0744 0.059 Uiso 1 1 calc R U . . .
H49 H 0.9236 0.8818 0.0738 0.059 Uiso 1 1 calc R U . . .

loop_
_atom_site_aniso_label
_atom_site_aniso_U_11
_atom_site_aniso_U_22
_atom_site_aniso_U_33
_atom_site_aniso_U_23
_atom_site_aniso_U_13
_atom_site_aniso_U_12
O1 0.0431(9) 0.0497(9) 0.0667(10) -0.0127(8) -0.0029(8) 0.0063(7)
O2 0.0739(13) 0.0545(11) 0.0559(10) -0.0181(8) 0.0136(9) -0.0194(9)
O3 0.0769(13) 0.0473(10) 0.0605(10) -0.0097(8) 0.0071(10) 0.0117(9)
O4 0.0406(9) 0.0526(10) 0.0552(9) 0.0079(8) 0.0049(7) 0.0090(7)
N1 0.0421(11) 0.0512(12) 0.0567(11) 0.0033(9) 0.0019(9) 0.0078(9)
C1 0.0314(10) 0.0336(10) 0.0309(9) -0.0002(8) 0.0019(8) 0.0035(8)
C2 0.0427(12) 0.0318(10) 0.0466(12) -0.0064(10) 0.0016(10) 0.0095(9)
C3 0.0414(12) 0.0328(11) 0.0527(12) -0.0033(9) 0.0045(10) 0.0033(9)
C4 0.0366(11) 0.0329(11) 0.0461(11) -0.0059(9) 0.0036(9) 0.0028(9)
C5 0.0344(10) 0.0336(10) 0.0361(10) -0.0027(8) 0.0035(8) 0.0024(8)
C6 0.0467(12) 0.0380(11) 0.0330(10) -0.0053(8) -0.0012(9) 0.0073(9)
C7 0.0526(13) 0.0331(11) 0.0339(10) 0.0010(8) 0.0000(9) 0.0094(9)
C8 0.0315(10) 0.0358(11) 0.0326(9) 0.0006(8) 0.0023(8) 0.0042(9)
C9 0.0374(11) 0.0358(11) 0.0336(9) -0.0017(8) -0.0026(8) 0.0064(9)
C10 0.0342(10) 0.0355(11) 0.0385(10) -0.0007(8) 0.0023(9) 0.0056(8)
C11 0.0281(10) 0.0392(11) 0.0368(10) -0.0043(8) 0.0058(8) 0.0004(8)
C12 0.0369(11) 0.0406(11) 0.0340(10) -0.0008(9) 0.0040(8) 0.0007(9)
C13 0.0339(11) 0.0405(12) 0.0459(11) -0.0048(9) 0.0020(9) 0.0003(9)
C14 0.0400(12) 0.0440(13) 0.0476(12) -0.0035(10) 0.0089(10) 0.0049(10)
C15 0.0494(13) 0.0377(11) 0.0341(10) 0.0007(8) 0.0067(9) -0.0019(10)
C16 0.0635(16) 0.0393(12) 0.0393(11) -0.0015(9) 0.0091(11) -0.0029(12)
C17 0.109(3) 0.0523(15) 0.0562(14) -0.0151(12) 0.0129(16) -0.0295(16)
C18 0.0336(11) 0.0477(13) 0.0517(12) -0.0092(10) 0.0059(10) 0.0001(9)
C19 0.0407(12) 0.0478(13) 0.0467(12) -0.0046(10) 0.0014(10) -0.0063(10)
C20 0.0294(10) 0.0393(11) 0.0326(10) -0.0010(8) 0.0013(8) 0.0042(8)
C21 0.0398(11) 0.0428(12) 0.0337(10) 0.0026(9) -0.0014(9) 0.0060(9)
C22 0.0383(11) 0.0378(11) 0.0372(10) 0.0050(9) -0.0002(8) 0.0047(9)
C23 0.0332(11) 0.0344(11) 0.0350(10) 0.0033(8) 0.0039(8) 0.0025(9)
C24 0.0349(11) 0.0326(10) 0.0381(10) 0.0011(8) 0.0064(9) 0.0018(8)
C25 0.0410(12) 0.0431(12) 0.0461(11) -0.0022(10) 0.0097(10) -0.0027(10)
C26 0.0443(12) 0.0403(12) 0.0459(11) -0.0124(9) 0.0007(10) 0.0042(10)
C27 0.0530(14) 0.0585(15) 0.0594(15) -0.0269(13) -0.0118(12) 0.0153(12)
C28 0.0433(16) 0.125(3) 0.102(2) -0.026(2) -0.0118(16) 0.0038(19)
C29 0.088(2) 0.078(2) 0.0694(18) -0.0214(16) -0.0279(17) 0.0348(18)
C30 0.0512(14) 0.0473(14) 0.0602(14) -0.0187(11) -0.0036(12) 0.0073(11)
C31 0.0536(14) 0.0331(12) 0.0736(16) -0.0128(11) 0.0031(12) 0.0031(10)
C32 0.0519(14) 0.0314(11) 0.0566(13) 0.0066(10) 0.0076(11) 0.0046(10)
C33 0.0519(13) 0.0377(12) 0.0405(11) 0.0061(9) 0.0040(10) 0.0075(10)
C34 0.0327(11) 0.0370(12) 0.0461(12) 0.0008(10) 0.0059(9) 0.0045(9)
C35 0.0362(11) 0.0435(12) 0.0355(10) -0.0038(9) -0.0023(9) 0.0060(9)
C36 0.0436(13) 0.0520(14) 0.0647(14) -0.0156(12) -0.0189(11) 0.0064(11)
C37 0.0658(16) 0.0511(13) 0.0325(10) -0.0016(9) 0.0002(10) 0.0082(12)
C38 0.0378(11) 0.0386(11) 0.0418(11) -0.0023(9) 0.0064(9) 0.0010(9)

loop_
_atom_type_symbol
_atom_type_description
_atom_type_scat_dispersion_real
_atom_type_scat_dispersion_imag
_atom_type_scat_source
C C 0.0181 0.0091 'International Tables Vol C Tables 4.2.6.8 and 6.1.1.4'
H H 0.0000 0.0000 'International Tables Vol C Tables 4.2.6.8 and 6.1.1.4'
N N 0.0311 0.0180 'International Tables Vol C Tables 4.2.6.8 and 6.1.1.4'
O O 0.0492 0.0322 'International Tables Vol C Tables 4.2.6.8 and 6.1.1.4'

loop_
_geom_angle_atom_site_label_1
_geom_angle_atom_site_label_2
_geom_angle_atom_site_label_3
_geom_angle
N1 O1 H1C 109.5
C16 O2 C17 116.6(2)
C2 N1 O1 119.8(2)
C2 N1 H1B 120.1
O1 N1 H1B 120.1
C7 C1 C23 110.73(16)
C7 C1 C8 113.81(16)
C23 C1 C8 116.69(16)
C7 C1 H1A 104.7
C23 C1 H1A 104.7
C8 C1 H1A 104.7
O4 C2 N1 120.6(2)
O4 C2 C3 122.3(2)
N1 C2 C3 116.88(19)
C32 C3 C2 113.07(19)
C32 C3 C31 116.0(2)
C2 C3 C31 107.16(18)
C32 C3 C4 106.78(17)
C2 C3 C4 112.62(18)
C31 C3 C4 100.63(18)
C5 C4 C26 120.63(18)
C5 C4 C3 111.24(18)
C26 C4 C3 106.44(17)
C5 C4 H31 105.8
C26 C4 H31 105.8
C3 C4 H31 105.8
C6 C5 C4 115.75(17)
C6 C5 C24 110.61(16)
C4 C5 C24 110.50(16)
C6 C5 H15 106.5
C4 C5 H15 106.5
C24 C5 H15 106.5
C5 C6 C7 111.70(17)
C5 C6 H32 109.3
C7 C6 H32 109.3
C5 C6 H33 109.3
C7 C6 H33 109.3
H32 C6 H33 107.9
C6 C7 C1 113.20(17)
C6 C7 H34 108.9
C1 C7 H34 108.9
C6 C7 H36 108.9
C1 C7 H36 108.9
H34 C7 H36 107.8
C38 C8 C9 107.24(17)
C38 C8 C20 112.81(17)
C9 C8 C20 105.35(15)
C38 C8 C1 113.84(16)
C9 C8 C1 107.99(16)
C20 C8 C1 109.14(15)
C10 C9 C8 112.87(17)
C10 C9 H51 109.0
C8 C9 H51 109.0
C10 C9 H8 109.0
C8 C9 H8 109.0
H51 C9 H8 107.8
C11 C10 C9 125.45(19)
C11 C10 H7 117.3
C9 C10 H7 117.3
C10 C11 C12 118.21(19)
C10 C11 C35 122.04(19)
C12 C11 C35 119.47(17)
C13 C12 C18 117.32(19)
C13 C12 C11 119.83(19)
C18 C12 C11 122.82(19)
C14 C13 C12 121.5(2)
C14 C13 H4 119.3
C12 C13 H4 119.3
C13 C14 C15 120.5(2)
C13 C14 H52 119.7
C15 C14 H52 119.7
C14 C15 C19 118.8(2)
C14 C15 C16 118.9(2)
C19 C15 C16 122.4(2)
O3 C16 O2 123.8(2)
O3 C16 C15 124.5(2)
O2 C16 C15 111.6(2)
O2 C17 H2 109.5
O2 C17 H1 109.5
H2 C17 H1 109.5
O2 C17 H3 109.5
H2 C17 H3 109.5
H1 C17 H3 109.5
C19 C18 C12 121.4(2)
C19 C18 H5 119.3
C12 C18 H5 119.3
C18 C19 C15 120.4(2)
C18 C19 H6 119.8
C15 C19 H6 119.8
C21 C20 C8 111.66(16)
C21 C20 C35 113.41(16)
C8 C20 C35 115.85(17)
C21 C20 H41 104.9
C8 C20 H41 104.9
C35 C20 H41 104.9
C22 C21 C20 111.50(17)
C22 C21 H9 109.3
C20 C21 H9 109.3
C22 C21 H40 109.3
C20 C21 H40 109.3
H9 C21 H40 108.0
C21 C22 C23 112.70(17)
C21 C22 H10 109.1
C23 C22 H10 109.1
C21 C22 H11 109.1
C23 C22 H11 109.1
H10 C22 H11 107.8
C22 C23 C34 108.33(17)
C22 C23 C1 107.51(16)
C34 C23 C1 111.49(17)
C22 C23 C24 110.15(16)
C34 C23 C24 109.99(16)
C1 C23 C24 109.34(16)
C25 C24 C33 105.77(17)
C25 C24 C5 110.62(17)
C33 C24 C5 110.81(16)
C25 C24 C23 111.65(16)
C33 C24 C23 110.28(17)
C5 C24 C23 107.74(16)
C24 C25 H13 109.5
C24 C25 H12 109.5
H13 C25 H12 109.5
C24 C25 H14 109.5
H13 C25 H14 109.5
H12 C25 H14 109.5
C27 C26 C4 116.08(19)
C27 C26 C30 110.50(19)
C4 C26 C30 103.35(18)
C27 C26 H30 108.9
C4 C26 H30 108.9
C30 C26 H30 108.9
C29 C27 C28 122.0(3)
C29 C27 C26 120.5(3)
C28 C27 C26 117.4(3)
C27 C28 H17 109.5
C27 C28 H16 109.5
H17 C28 H16 109.5
C27 C28 H18 109.5
H17 C28 H18 109.5
H16 C28 H18 109.5
C27 C29 H19 120.0
C27 C29 H20 120.0
H19 C29 H20 120.0
C31 C30 C26 107.40(19)
C31 C30 H22 110.2
C26 C30 H22 110.2
C31 C30 H21 110.2
C26 C30 H21 110.2
H22 C30 H21 108.5
C30 C31 C3 104.63(19)
C30 C31 H23 110.8
C3 C31 H23 110.8
C30 C31 H29 110.8
C3 C31 H29 110.8
H23 C31 H29 108.9
C3 C32 C33 111.32(18)
C3 C32 H26 109.4
C33 C32 H26 109.4
C3 C32 H27 109.4
C33 C32 H27 109.4
H26 C32 H27 108.0
C32 C33 C24 115.42(19)
C32 C33 H25 108.4
C24 C33 H25 108.4
C32 C33 H24 108.4
C24 C33 H24 108.4
H25 C33 H24 107.5
C23 C34 H34A 113(2)
C23 C34 H34B 107(2)
H34A C34 H34B 120(3)
C23 C34 H34C 115(2)
H34A C34 H34C 104(4)
H34B C34 H34C 97(4)
C23 C34 H34D 112(3)
C23 C34 H34E 116(4)
H34D C34 H34E 116(5)
C23 C34 H34F 110(3)
H34D C34 H34F 103(4)
H34E C34 H34F 98(5)
C11 C35 C36 113.14(19)
C11 C35 C37 106.17(17)
C36 C35 C37 106.38(19)
C11 C35 C20 110.31(16)
C36 C35 C20 112.56(18)
C37 C35 C20 107.85(18)
C35 C36 H44 109.5
C35 C36 H43 109.5
H44 C36 H43 109.5
C35 C36 H42 109.5
H44 C36 H42 109.5
H43 C36 H42 109.5
C35 C37 H45 109.5
C35 C37 H46 109.5
H45 C37 H46 109.5
C35 C37 H47 109.5
H45 C37 H47 109.5
H46 C37 H47 109.5
C8 C38 H48 109.5
C8 C38 H50 109.5
H48 C38 H50 109.5
C8 C38 H49 109.5
H48 C38 H49 109.5
H50 C38 H49 109.5

loop_
_geom_bond_atom_site_label_1
_geom_bond_atom_site_label_2
_geom_bond_distance
O1 N1 1.395(3)
O1 H1C 0.8200
O2 C16 1.345(3)
O2 C17 1.440(3)
O3 C16 1.206(3)
O4 C2 1.230(3)
N1 C2 1.342(3)
N1 H1B 0.8600
C1 C7 1.541(3)
C1 C23 1.562(3)
C1 C8 1.568(3)
C1 H1A 0.9800
C2 C3 1.533(3)
C3 C32 1.525(3)
C3 C31 1.543(3)
C3 C4 1.549(3)
C4 C5 1.527(3)
C4 C26 1.546(3)
C4 H31 0.9800
C5 C6 1.524(3)
C5 C24 1.566(3)
C5 H15 0.9800
C6 C7 1.533(3)
C6 H32 0.9700
C6 H33 0.9700
C7 H34 0.9700
C7 H36 0.9700
C8 C38 1.538(3)
C8 C9 1.541(3)
C8 C20 1.552(3)
C9 C10 1.496(3)
C9 H51 0.9700
C9 H8 0.9700
C10 C11 1.333(3)
C10 H7 0.9300
C11 C12 1.495(3)
C11 C35 1.527(3)
C12 C13 1.388(3)
C12 C18 1.397(3)
C13 C14 1.379(3)
C13 H4 0.9300
C14 C15 1.383(3)
C14 H52 0.9300
C15 C19 1.388(3)
C15 C16 1.484(3)
C17 H2 0.9600
C17 H1 0.9600
C17 H3 0.9600
C18 C19 1.377(3)
C18 H5 0.9300
C19 H6 0.9300
C20 C21 1.530(3)
C20 C35 1.560(3)
C20 H41 0.9800
C21 C22 1.517(3)
C21 H9 0.9700
C21 H40 0.9700
C22 C23 1.544(3)
C22 H10 0.9700
C22 H11 0.9700
C23 C34 1.548(3)
C23 C24 1.589(3)
C24 C25 1.553(3)
C24 C33 1.554(3)
C25 H13 0.9600
C25 H12 0.9600
C25 H14 0.9600
C26 C27 1.518(3)
C26 C30 1.565(3)
C26 H30 0.9800
C27 C29 1.323(4)
C27 C28 1.504(5)
C28 H17 0.9600
C28 H16 0.9600
C28 H18 0.9600
C29 H19 0.9300
C29 H20 0.9300
C30 C31 1.529(4)
C30 H22 0.9700
C30 H21 0.9700
C31 H23 0.9700
C31 H29 0.9700
C32 C33 1.529(3)
C32 H26 0.9700
C32 H27 0.9700
C33 H25 0.9700
C33 H24 0.9700
C34 H34A 0.983(16)
C34 H34B 0.977(16)
C34 H34C 0.977(16)
C34 H34D 0.980(17)
C34 H34E 0.972(17)
C34 H34F 0.975(17)
C35 C36 1.545(3)
C35 C37 1.548(3)
C36 H44 0.9600
C36 H43 0.9600
C36 H42 0.9600
C37 H45 0.9600
C37 H46 0.9600
C37 H47 0.9600
C38 H48 0.9600
C38 H50 0.9600
C38 H49 0.9600

loop_
_geom_torsion_atom_site_label_1
_geom_torsion_atom_site_label_2
_geom_torsion_atom_site_label_3
_geom_torsion_atom_site_label_4
_geom_torsion
O1 N1 C2 O4 11.6(3)
O1 N1 C2 C3 -172.58(18)
O4 C2 C3 C32 -156.7(2)
N1 C2 C3 C32 27.5(3)
O4 C2 C3 C31 74.2(3)
N1 C2 C3 C31 -101.6(2)
O4 C2 C3 C4 -35.5(3)
N1 C2 C3 C4 148.67(19)
C32 C3 C4 C5 65.2(2)
C2 C3 C4 C5 -59.5(2)
C31 C3 C4 C5 -173.32(18)
C32 C3 C4 C26 -161.64(19)
C2 C3 C4 C26 73.7(2)
C31 C3 C4 C26 -40.1(2)
C26 C4 C5 C6 47.0(3)
C3 C4 C5 C6 172.66(17)
C26 C4 C5 C24 173.70(18)
C3 C4 C5 C24 -60.6(2)
C4 C5 C6 C7 -176.03(17)
C24 C5 C6 C7 57.3(2)
C5 C6 C7 C1 -53.2(2)
C23 C1 C7 C6 53.1(2)
C8 C1 C7 C6 -173.13(17)
C7 C1 C8 C38 -54.3(2)
C23 C1 C8 C38 76.6(2)
C7 C1 C8 C9 64.6(2)
C23 C1 C8 C9 -164.47(16)
C7 C1 C8 C20 178.65(17)
C23 C1 C8 C20 -50.4(2)
C38 C8 C9 C10 -72.0(2)
C20 C8 C9 C10 48.4(2)
C1 C8 C9 C10 164.89(16)
C8 C9 C10 C11 -16.7(3)
C9 C10 C11 C12 176.28(19)
C9 C10 C11 C35 -9.9(3)
C10 C11 C12 C13 53.8(3)
C35 C11 C12 C13 -120.2(2)
C10 C11 C12 C18 -124.2(2)
C35 C11 C12 C18 61.8(3)
C18 C12 C13 C14 -2.0(3)
C11 C12 C13 C14 180.0(2)
C12 C13 C14 C15 -0.9(3)
C13 C14 C15 C19 2.4(3)
C13 C14 C15 C16 -176.8(2)
C17 O2 C16 O3 6.0(4)
C17 O2 C16 C15 -174.2(2)
C14 C15 C16 O3 -4.0(3)
C19 C15 C16 O3 176.8(2)
C14 C15 C16 O2 176.2(2)
C19 C15 C16 O2 -3.0(3)
C13 C12 C18 C19 3.4(3)
C11 C12 C18 C19 -178.6(2)
C12 C18 C19 C15 -2.0(4)
C14 C15 C19 C18 -1.0(3)
C16 C15 C19 C18 178.2(2)
C38 C8 C20 C21 -76.1(2)
C9 C8 C20 C21 167.23(18)
C1 C8 C20 C21 51.5(2)
C38 C8 C20 C35 55.8(2)
C9 C8 C20 C35 -60.9(2)
C1 C8 C20 C35 -176.64(16)
C8 C20 C21 C22 -58.2(2)
C35 C20 C21 C22 168.67(16)
C20 C21 C22 C23 60.6(2)
C21 C22 C23 C34 66.0(2)
C21 C22 C23 C1 -54.6(2)
C21 C22 C23 C24 -173.66(17)
C7 C1 C23 C22 -176.48(17)
C8 C1 C23 C22 51.2(2)
C7 C1 C23 C34 64.9(2)
C8 C1 C23 C34 -67.4(2)
C7 C1 C23 C24 -56.9(2)
C8 C1 C23 C24 170.75(16)
C6 C5 C24 C25 61.3(2)
C4 C5 C24 C25 -68.2(2)
C6 C5 C24 C33 178.25(17)
C4 C5 C24 C33 48.7(2)
C6 C5 C24 C23 -61.0(2)
C4 C5 C24 C23 169.47(16)
C22 C23 C24 C25 56.9(2)
C34 C23 C24 C25 176.24(17)
C1 C23 C24 C25 -61.0(2)
C22 C23 C24 C33 -60.4(2)
C34 C23 C24 C33 59.0(2)
C1 C23 C24 C33 -178.30(16)
C22 C23 C24 C5 178.57(17)
C34 C23 C24 C5 -62.1(2)
C1 C23 C24 C5 60.64(19)
C5 C4 C26 C27 -86.5(3)
C3 C4 C26 C27 145.6(2)
C5 C4 C26 C30 152.4(2)
C3 C4 C26 C30 24.5(2)
C4 C26 C27 C29 135.2(2)
C30 C26 C27 C29 -107.6(3)
C4 C26 C27 C28 -48.7(3)
C30 C26 C27 C28 68.5(3)
C27 C26 C30 C31 -123.9(2)
C4 C26 C30 C31 0.9(3)
C26 C30 C31 C3 -25.9(3)
C32 C3 C31 C30 154.6(2)
C2 C3 C31 C30 -78.0(2)
C4 C3 C31 C30 39.9(2)
C2 C3 C32 C33 65.3(2)
C31 C3 C32 C33 -170.3(2)
C4 C3 C32 C33 -59.1(2)
C3 C32 C33 C24 52.2(3)
C25 C24 C33 C32 74.3(2)
C5 C24 C33 C32 -45.6(3)
C23 C24 C33 C32 -164.84(18)
C10 C11 C35 C36 126.8(2)
C12 C11 C35 C36 -59.5(2)
C10 C11 C35 C37 -116.9(2)
C12 C11 C35 C37 56.9(2)
C10 C11 C35 C20 -0.3(3)
C12 C11 C35 C20 173.46(17)
C21 C20 C35 C11 168.25(16)
C8 C20 C35 C11 37.2(2)
C21 C20 C35 C36 40.8(2)
C8 C20 C35 C36 -90.2(2)
C21 C20 C35 C37 -76.2(2)
C8 C20 C35 C37 152.75(18)
